data_7241701
loop_
_publ_author_name
'Mu\~noz-Castro, Alvaro'
'Wang, Guocang'
'Ponduru, Tharun Teja'
'Dias, H. V. Rasika'

_publ_section_title
;
 Synthesis and characterization of N-heterocyclic carbene-MOEt<sub>2</sub>
 complexes (M = Cu, Ag, Au). Analysis of solvated auxiliary-ligand free
 [(NHC)M]<sup>+</sup> species.
;
_journal_issue 2
_journal_name_full 'Physical chemistry chemical physics : PCCP'
_journal_page_first 1577
_journal_page_last 1583
_journal_paper_doi 10.1039/d0cp05222a
_journal_volume 23
_journal_year 2021
_chemical_formula_moiety 'F6 Sb, C27 H40 Cu N2 O, 0.5(H2 O)'
_chemical_formula_sum 'C27 H41 Cu F6 N2 O1.5 Sb'
_chemical_formula_weight 716.91
_space_group_crystal_system trigonal
_space_group_IT_number 161
_space_group_name_Hall 'R 3 -2"c'
_space_group_name_H-M_alt 'R 3 c :H'
_atom_sites_solution_hydrogens mixed
_atom_sites_solution_primary dual
_audit_creation_date 2020-07-15
_audit_creation_method
;
Olex2 1.2
(compiled 2018.05.29 svn.r3508 for OlexSys, GUI svn.r5506)
;
_audit_update_record
;
2020-07-15 deposited with the CCDC.	2020-11-30 downloaded from the CCDC.
;
_cell_angle_alpha 90
_cell_angle_beta 90
_cell_angle_gamma 120
_cell_formula_units_Z 18
_cell_length_a 27.8000(10)
_cell_length_b 27.8000(10)
_cell_length_c 21.5997(8)
_cell_measurement_reflns_used 9635
_cell_measurement_temperature 100(2)
_cell_measurement_theta_max 30.41
_cell_measurement_theta_min 2.93
_cell_volume 14456.7(9)
_computing_cell_refinement 'SAINT V8.38A (?, 2016)'
_computing_data_reduction 'SAINT V8.38A (?, 2016)'
_computing_molecular_graphics 'Olex2 (Dolomanov et al., 2009)'
_computing_publication_material 'Olex2 (Dolomanov et al., 2009)'
_computing_structure_refinement 'ShelXL (Sheldrick, 2015)'
_computing_structure_solution 'ShelXT (Sheldrick, 2015)'
_diffrn_ambient_temperature 100.0
_diffrn_detector_area_resol_mean 8
_diffrn_measured_fraction_theta_full 0.997
_diffrn_measured_fraction_theta_max 0.998
_diffrn_measurement_device_type 'Bruker D8 Quest with a Photon 100 CMOS detector'
_diffrn_measurement_method '\f and \w scans'
_diffrn_radiation_monochromator graphite
_diffrn_radiation_type MoK\a
_diffrn_radiation_wavelength 0.71073
_diffrn_reflns_av_R_equivalents 0.0424
_diffrn_reflns_av_unetI/netI 0.0280
_diffrn_reflns_Laue_measured_fraction_full 0.997
_diffrn_reflns_Laue_measured_fraction_max 0.998
_diffrn_reflns_limit_h_max 37
_diffrn_reflns_limit_h_min -37
_diffrn_reflns_limit_k_max 37
_diffrn_reflns_limit_k_min -37
_diffrn_reflns_limit_l_max 28
_diffrn_reflns_limit_l_min -28
_diffrn_reflns_number 56564
_diffrn_reflns_point_group_measured_fraction_full 0.997
_diffrn_reflns_point_group_measured_fraction_max 0.998
_diffrn_reflns_theta_full 25.242
_diffrn_reflns_theta_max 28.279
_diffrn_reflns_theta_min 2.927
_diffrn_source 'sealed tube'
_diffrn_standards_number 0
_exptl_absorpt_coefficient_mu 1.560
_exptl_absorpt_correction_T_max 0.3368
_exptl_absorpt_correction_T_min 0.2654
_exptl_absorpt_correction_type multi-scan
_exptl_absorpt_process_details
'SADABS-2016/2 (Bruker,2016/2) was used for absorption correction. wR2(int) was 0.0831 before and 0.0639 after correction. The Ratio of minimum to maximum transmission is 0.7880. The \l/2 correction factor is Not present.'
_exptl_crystal_colour colourless
_exptl_crystal_colour_primary colourless
_exptl_crystal_density_diffrn 1.482
_exptl_crystal_description rods
_exptl_crystal_F_000 6534
_exptl_crystal_size_max 0.41
_exptl_crystal_size_mid 0.09
_exptl_crystal_size_min 0.09
_refine_diff_density_max 1.847
_refine_diff_density_min -0.787
_refine_diff_density_rms 0.107
_refine_ls_abs_structure_details
;
 Flack x determined using 3524 quotients [(I+)-(I-)]/[(I+)+(I-)]
 (Parsons, Flack and Wagner, Acta Cryst. B69 (2013) 249-259).
;
_refine_ls_abs_structure_Flack 0.010(5)
_refine_ls_extinction_method none
_refine_ls_goodness_of_fit_ref 1.040
_refine_ls_hydrogen_treatment mixed
_refine_ls_matrix_type full
_refine_ls_number_parameters 360
_refine_ls_number_reflns 7972
_refine_ls_number_restraints 0
_refine_ls_restrained_S_all 1.040
_refine_ls_R_factor_all 0.0412
_refine_ls_R_factor_gt 0.0377
_refine_ls_shift/su_max 0.000
_refine_ls_shift/su_mean 0.000
_refine_ls_structure_factor_coef Fsqd
_refine_ls_weighting_details 'w=1/[\s^2^(Fo^2^)+(0.0567P)^2^+67.0215P] where P=(Fo^2^+2Fc^2^)/3'
_refine_ls_weighting_scheme calc
_refine_ls_wR_factor_gt 0.0960
_refine_ls_wR_factor_ref 0.0982
_reflns_Friedel_coverage 0.995
_reflns_Friedel_fraction_full 0.997
_reflns_Friedel_fraction_max 0.998
_reflns_number_gt 7533
_reflns_number_total 7972
_reflns_threshold_expression 'I > 2\s(I)'
_cod_data_source_file d0cp05222a2.cif
_cod_data_source_block rad744_0m_a
_cod_depositor_comments 'Adding full bibliography for 7241701--7241703.cif.'
_cod_original_cell_volume 14456.7(12)
_cod_original_sg_symbol_H-M 'R 3 c'
_cod_original_formula_sum 'C27 H41 Cu F6 N2 O1.50 Sb'
_cod_database_code 7241701
_shelx_shelxl_version_number 2018/3
_shelx_space_group_comment
;
The symmetry employed for this shelxl refinement is uniquely defined
by the following loop, which should always be used as a source of
symmetry information in preference to the above space-group names.
They are only intended as comments.
;
_shelx_estimated_absorpt_t_max 0.872
_shelx_estimated_absorpt_t_min 0.567
_olex2_refinement_description
;
1. Fixed Uiso
 At 1.2 times of:
  All C(H) groups, All C(H,H) groups
 At 1.5 times of:
  All C(H,H,H) groups, All O(H,H) groups
2. Others
 Fixed Sof: O2(0.5) H2C(0.5) H2D(0.5)
 Fixed X: O2(0.29315) H2C(0.267449) H2D(0.3244)
 Fixed Y: O2(0.60807) H2C(0.614321) H2D(0.629741)
 Fixed Z: O2(0.347341) H2C(0.33311) H2D(0.328641)
3.a Rotating group:
 O1(H1A,H1B)
3.b Ternary CH refined with riding coordinates:
 C10(H10), C13(H13), C22(H22), C25(H25)
3.c Secondary CH2 refined with riding coordinates:
 C2(H2A,H2B), C3(H3A,H3B)
3.d Aromatic/amide H refined with riding coordinates:
 C6(H6), C7(H7), C8(H8), C18(H18), C19(H19), C20(H20)
3.e Idealised Me refined as rotating group:
 C11(H11A,H11B,H11C), C12(H12A,H12B,H12C), C14(H14A,H14B,H14C), C15(H15A,H15B,
 H15C), C23(H23A,H23B,H23C), C24(H24A,H24B,H24C), C26(H26A,H26B,H26C), C27(H27A,
 H27B,H27C)
;
_olex2_submission_special_instructions 'No special instructions were received'

loop_
_space_group_symop_operation_xyz
'x, y, z'
'-y, x-y, z'
'-x+y, -x, z'
'-y, -x, z+1/2'
'-x+y, y, z+1/2'
'x, x-y, z+1/2'
'x+2/3, y+1/3, z+1/3'
'-y+2/3, x-y+1/3, z+1/3'
'-x+y+2/3, -x+1/3, z+1/3'
'-y+2/3, -x+1/3, z+5/6'
'-x+y+2/3, y+1/3, z+5/6'
'x+2/3, x-y+1/3, z+5/6'
'x+1/3, y+2/3, z+2/3'
'-y+1/3, x-y+2/3, z+2/3'
'-x+y+1/3, -x+2/3, z+2/3'
'-y+1/3, -x+2/3, z+7/6'
'-x+y+1/3, y+2/3, z+7/6'
'x+1/3, x-y+2/3, z+7/6'

loop_
_atom_site_label
_atom_site_type_symbol
_atom_site_fract_x
_atom_site_fract_y
_atom_site_fract_z
_atom_site_U_iso_or_equiv
_atom_site_adp_type
_atom_site_occupancy
_atom_site_site_symmetry_order
_atom_site_calc_flag
_atom_site_refinement_flags_posn
_atom_site_refinement_flags_adp
_atom_site_refinement_flags_occupancy
_atom_site_disorder_assembly
_atom_site_disorder_group
Sb Sb 0.35918(2) 0.31013(2) 0.6288(5) 0.02748(11) Uani 1 1 d . . . . .
F1 F 0.2902(2) 0.2568(3) 0.6011(6) 0.086(3) Uani 1 1 d . . . . .
F2 F 0.37966(17) 0.3337(2) 0.5465(6) 0.0362(9) Uani 1 1 d . . . . .
F3 F 0.33196(19) 0.35878(17) 0.6347(6) 0.0378(9) Uani 1 1 d . . . . .
F4 F 0.4288(2) 0.3693(3) 0.6547(6) 0.0653(17) Uani 1 1 d . . . . .
F5 F 0.3397(3) 0.2905(3) 0.7116(6) 0.073(2) Uani 1 1 d . . . . .
F6 F 0.3881(4) 0.2633(3) 0.6214(6) 0.085(2) Uani 1 1 d . . . . .
Cu Cu 0.25555(3) 0.36237(3) 0.5493(5) 0.01969(14) Uani 1 1 d . . . . .
O1 O 0.31024(17) 0.36428(19) 0.4948(6) 0.0259(9) Uani 1 1 d . . . . .
H1A H 0.295213 0.346297 0.458678 0.039 Uiso 1 1 d GR . . . .
H1B H 0.325448 0.344428 0.510027 0.039 Uiso 1 1 d GR . . . .
N1 N 0.14361(18) 0.31657(19) 0.5855(6) 0.0184(8) Uani 1 1 d . . . . .
N2 N 0.19119(18) 0.40331(19) 0.6127(6) 0.0171(8) Uani 1 1 d . . . . .
C1 C 0.1942(2) 0.3612(2) 0.5869(6) 0.0165(9) Uani 1 1 d . . . . .
C2 C 0.1003(2) 0.3265(2) 0.6121(6) 0.0194(10) Uani 1 1 d . . . . .
H2A H 0.082904 0.303023 0.648993 0.023 Uiso 1 1 calc R . . . .
H2B H 0.071152 0.319431 0.581219 0.023 Uiso 1 1 calc R . . . .
C3 C 0.1342(2) 0.3887(2) 0.6294(6) 0.0201(10) Uani 1 1 d . . . . .
H3A H 0.121747 0.410818 0.605395 0.024 Uiso 1 1 calc R . . . .
H3B H 0.131073 0.394326 0.674171 0.024 Uiso 1 1 calc R . . . .
C4 C 0.1346(2) 0.2625(2) 0.5684(6) 0.0181(10) Uani 1 1 d . . . . .
C5 C 0.1228(2) 0.2454(2) 0.5062(6) 0.0215(10) Uani 1 1 d . . . . .
C6 C 0.1212(3) 0.1964(3) 0.4895(6) 0.0289(13) Uani 1 1 d . . . . .
H6 H 0.114555 0.184477 0.447607 0.035 Uiso 1 1 calc R . . . .
C7 C 0.1292(3) 0.1649(3) 0.5329(6) 0.0327(14) Uani 1 1 d . . . . .
H7 H 0.129486 0.132300 0.520481 0.039 Uiso 1 1 calc R . . . .
C8 C 0.1368(3) 0.1804(3) 0.5951(6) 0.0302(13) Uani 1 1 d . . . . .
H8 H 0.140527 0.157282 0.624842 0.036 Uiso 1 1 calc R . . . .
C9 C 0.1391(2) 0.2293(2) 0.6144(6) 0.0233(11) Uani 1 1 d . . . . .
C10 C 0.1113(2) 0.2792(3) 0.4584(6) 0.0252(12) Uani 1 1 d . . . . .
H10 H 0.100964 0.303947 0.481252 0.030 Uiso 1 1 calc R . . . .
C11 C 0.1620(3) 0.3154(4) 0.4195(7) 0.052(2) Uani 1 1 d . . . . .
H11A H 0.192003 0.342037 0.446189 0.077 Uiso 1 1 calc GR . . . .
H11B H 0.152744 0.335554 0.388847 0.077 Uiso 1 1 calc GR . . . .
H11C H 0.174004 0.292117 0.398095 0.077 Uiso 1 1 calc GR . . . .
C12 C 0.0630(3) 0.2418(3) 0.4154(6) 0.0344(14) Uani 1 1 d . . . . .
H12A H 0.074231 0.220981 0.388163 0.052 Uiso 1 1 calc GR . . . .
H12B H 0.052787 0.264720 0.390402 0.052 Uiso 1 1 calc GR . . . .
H12C H 0.030982 0.215715 0.440340 0.052 Uiso 1 1 calc GR . . . .
C13 C 0.1464(3) 0.2451(3) 0.6828(6) 0.0266(12) Uani 1 1 d . . . . .
H13 H 0.141999 0.278474 0.687538 0.032 Uiso 1 1 calc R . . . .
C14 C 0.2034(3) 0.2601(4) 0.7064(6) 0.0457(19) Uani 1 1 d . . . . .
H14A H 0.210581 0.229683 0.697587 0.068 Uiso 1 1 calc GR . . . .
H14B H 0.205080 0.266348 0.751237 0.068 Uiso 1 1 calc GR . . . .
H14C H 0.231505 0.294018 0.685849 0.068 Uiso 1 1 calc GR . . . .
C15 C 0.1018(4) 0.1987(4) 0.7212(6) 0.0476(18) Uani 1 1 d . . . . .
H15A H 0.065175 0.191526 0.707550 0.071 Uiso 1 1 calc GR . . . .
H15B H 0.107102 0.209549 0.764918 0.071 Uiso 1 1 calc GR . . . .
H15C H 0.104261 0.164971 0.715990 0.071 Uiso 1 1 calc GR . . . .
C16 C 0.2365(2) 0.4585(2) 0.6225(6) 0.0188(10) Uani 1 1 d . . . . .
C17 C 0.2529(2) 0.4977(2) 0.5740(6) 0.0219(11) Uani 1 1 d . . . . .
C18 C 0.2939(2) 0.5516(3) 0.5866(6) 0.0291(13) Uani 1 1 d . . . . .
H18 H 0.305076 0.578962 0.555130 0.035 Uiso 1 1 calc R . . . .
C19 C 0.3194(3) 0.5666(3) 0.6443(6) 0.0309(13) Uani 1 1 d . . . . .
H19 H 0.347403 0.603945 0.652023 0.037 Uiso 1 1 calc R . . . .
C20 C 0.3037(3) 0.5272(3) 0.6902(6) 0.0277(12) Uani 1 1 d . . . . .
H20 H 0.321708 0.537490 0.729289 0.033 Uiso 1 1 calc R . . . .
C21 C 0.2618(2) 0.4724(2) 0.6805(6) 0.0212(10) Uani 1 1 d . . . . .
C22 C 0.2283(3) 0.4817(3) 0.5101(6) 0.0285(12) Uani 1 1 d . . . . .
H22 H 0.197435 0.442196 0.511575 0.034 Uiso 1 1 calc R . . . .
C23 C 0.2723(3) 0.4851(3) 0.4641(6) 0.0387(16) Uani 1 1 d . . . . .
H23A H 0.289183 0.464027 0.480427 0.058 Uiso 1 1 calc GR . . . .
H23B H 0.301111 0.523986 0.458447 0.058 Uiso 1 1 calc GR . . . .
H23C H 0.254630 0.469346 0.424211 0.058 Uiso 1 1 calc GR . . . .
C24 C 0.2042(3) 0.5175(4) 0.4884(6) 0.0444(18) Uani 1 1 d . . . . .
H24A H 0.170155 0.507368 0.511653 0.067 Uiso 1 1 calc GR . . . .
H24B H 0.195588 0.511288 0.444143 0.067 Uiso 1 1 calc GR . . . .
H24C H 0.231323 0.556705 0.495579 0.067 Uiso 1 1 calc GR . . . .
C25 C 0.2462(3) 0.4300(3) 0.7327(6) 0.0240(11) Uani 1 1 d . . . . .
H25 H 0.215938 0.393365 0.717137 0.029 Uiso 1 1 calc R . . . .
C26 C 0.2959(4) 0.4234(4) 0.7495(6) 0.0413(17) Uani 1 1 d . . . . .
H26A H 0.310400 0.415125 0.712101 0.062 Uiso 1 1 calc GR . . . .
H26B H 0.284316 0.392865 0.779208 0.062 Uiso 1 1 calc GR . . . .
H26C H 0.325036 0.457905 0.768139 0.062 Uiso 1 1 calc GR . . . .
C27 C 0.2245(4) 0.4455(3) 0.7887(6) 0.0382(16) Uani 1 1 d . . . . .
H27A H 0.251615 0.483381 0.801631 0.057 Uiso 1 1 calc GR . . . .
H27B H 0.218403 0.419616 0.822486 0.057 Uiso 1 1 calc GR . . . .
H27C H 0.189304 0.443760 0.778244 0.057 Uiso 1 1 calc GR . . . .
O2 O 0.293150 0.608070 0.347341 0.075(4) Uani 0.5 1 d . . P . .
H2C H 0.267449 0.614321 0.333110 0.13(13) Uiso 0.5 1 d . . P . .
H2D H 0.324400 0.629741 0.328641 0.12(12) Uiso 0.5 1 d . . P . .

loop_
_atom_site_aniso_label
_atom_site_aniso_U_11
_atom_site_aniso_U_22
_atom_site_aniso_U_33
_atom_site_aniso_U_23
_atom_site_aniso_U_13
_atom_site_aniso_U_12
Sb 0.0429(2) 0.0335(2) 0.01434(15) -0.00322(14) 0.00300(15) 0.02536(19)
F1 0.059(3) 0.065(4) 0.061(4) -0.042(3) 0.028(3) -0.023(3)
F2 0.038(2) 0.053(2) 0.0232(18) 0.0045(18) 0.0102(16) 0.026(2)
F3 0.046(2) 0.037(2) 0.039(2) 0.0055(17) 0.0154(18) 0.027(2)
F4 0.040(3) 0.097(4) 0.054(3) -0.037(3) -0.016(2) 0.031(3)
F5 0.142(6) 0.114(5) 0.021(2) 0.025(3) 0.032(3) 0.109(5)
F6 0.168(7) 0.089(4) 0.058(3) 0.027(3) 0.053(4) 0.109(5)
Cu 0.0155(3) 0.0275(3) 0.0168(3) -0.0015(3) 0.0023(2) 0.0113(3)
O1 0.024(2) 0.044(2) 0.0144(18) -0.0030(17) 0.0023(14) 0.0209(19)
N1 0.016(2) 0.023(2) 0.019(2) 0.0011(17) 0.0045(16) 0.0117(18)
N2 0.0146(19) 0.021(2) 0.017(2) 0.0000(16) 0.0018(15) 0.0095(17)
C1 0.015(2) 0.022(2) 0.013(2) 0.0040(18) 0.0022(17) 0.0103(19)
C2 0.017(2) 0.025(3) 0.019(2) 0.001(2) 0.0034(19) 0.013(2)
C3 0.013(2) 0.025(3) 0.022(3) -0.003(2) 0.0028(19) 0.009(2)
C4 0.015(2) 0.021(2) 0.021(2) 0.0014(19) 0.0017(19) 0.012(2)
C5 0.018(2) 0.027(3) 0.023(3) -0.002(2) 0.003(2) 0.014(2)
C6 0.031(3) 0.037(3) 0.027(3) -0.010(2) -0.005(2) 0.023(3)
C7 0.030(3) 0.026(3) 0.053(4) -0.009(3) -0.006(3) 0.023(3)
C8 0.031(3) 0.028(3) 0.041(3) 0.005(3) -0.002(3) 0.022(3)
C9 0.020(3) 0.027(3) 0.026(3) 0.002(2) -0.001(2) 0.014(2)
C10 0.023(3) 0.038(3) 0.018(2) -0.001(2) -0.002(2) 0.018(2)
C11 0.033(4) 0.074(6) 0.034(4) 0.025(4) 0.010(3) 0.016(4)
C12 0.029(3) 0.044(4) 0.030(3) -0.004(3) -0.008(3) 0.018(3)
C13 0.026(3) 0.030(3) 0.023(3) 0.005(2) 0.001(2) 0.013(2)
C14 0.035(4) 0.068(5) 0.031(4) 0.005(3) -0.005(3) 0.024(4)
C15 0.046(4) 0.059(5) 0.034(4) 0.013(3) 0.014(3) 0.023(4)
C16 0.015(2) 0.023(2) 0.021(2) -0.0027(19) -0.0006(19) 0.011(2)
C17 0.017(2) 0.030(3) 0.020(2) 0.004(2) 0.0035(19) 0.013(2)
C18 0.020(3) 0.029(3) 0.035(3) 0.008(2) 0.004(2) 0.010(2)
C19 0.022(3) 0.023(3) 0.042(3) -0.004(3) 0.002(2) 0.008(2)
C20 0.026(3) 0.030(3) 0.029(3) -0.007(2) -0.007(2) 0.016(2)
C21 0.021(3) 0.026(3) 0.022(3) -0.003(2) -0.002(2) 0.015(2)
C22 0.022(3) 0.038(3) 0.021(3) 0.008(2) 0.000(2) 0.012(2)
C23 0.036(3) 0.051(4) 0.023(3) 0.003(3) 0.007(3) 0.017(3)
C24 0.039(4) 0.060(5) 0.038(4) 0.013(3) -0.005(3) 0.027(4)
C25 0.034(3) 0.027(3) 0.018(2) -0.003(2) -0.005(2) 0.021(3)
C26 0.055(5) 0.058(5) 0.035(3) 0.000(3) -0.011(3) 0.047(4)
C27 0.061(5) 0.040(4) 0.022(3) 0.008(3) 0.015(3) 0.032(4)
O2 0.073(10) 0.043(7) 0.081(10) -0.020(7) 0.000(8) 0.008(7)

loop_
_atom_type_symbol
_atom_type_description
_atom_type_scat_dispersion_real
_atom_type_scat_dispersion_imag
_atom_type_scat_source
C C 0.0033 0.0016 'International Tables Vol C Tables 4.2.6.8 and 6.1.1.4'
H H 0.0000 0.0000 'International Tables Vol C Tables 4.2.6.8 and 6.1.1.4'
Cu Cu 0.3201 1.2651 'International Tables Vol C Tables 4.2.6.8 and 6.1.1.4'
F F 0.0171 0.0103 'International Tables Vol C Tables 4.2.6.8 and 6.1.1.4'
N N 0.0061 0.0033 'International Tables Vol C Tables 4.2.6.8 and 6.1.1.4'
O O 0.0106 0.0060 'International Tables Vol C Tables 4.2.6.8 and 6.1.1.4'
Sb Sb -0.5866 1.5461 'International Tables Vol C Tables 4.2.6.8 and 6.1.1.4'

loop_
_geom_angle_atom_site_label_1
_geom_angle_atom_site_label_2
_geom_angle_atom_site_label_3
_geom_angle
_geom_angle_site_symmetry_1
_geom_angle_site_symmetry_3
_geom_angle_publ_flag
F1 Sb F2 89.1(2) . . ?
F1 Sb F3 88.2(3) . . ?
F1 Sb F4 175.4(4) . . ?
F1 Sb F5 92.5(3) . . ?
F1 Sb F6 92.8(4) . . ?
F2 Sb F4 88.6(2) . . ?
F3 Sb F2 88.45(19) . . ?
F3 Sb F4 87.6(2) . . ?
F3 Sb F5 89.1(2) . . ?
F5 Sb F2 177.0(3) . . ?
F5 Sb F4 89.6(3) . . ?
F6 Sb F2 90.1(2) . . ?
F6 Sb F3 178.2(3) . . ?
F6 Sb F4 91.2(4) . . ?
F6 Sb F5 92.4(2) . . ?
C1 Cu O1 167.5(2) . . ?
Cu O1 H1A 112.0 . . ?
Cu O1 H1B 111.6 . . ?
H1A O1 H1B 101.6 . . ?
C1 N1 C2 113.3(4) . . ?
C1 N1 C4 121.9(4) . . ?
C4 N1 C2 124.1(4) . . ?
C1 N2 C3 113.0(4) . . ?
C1 N2 C16 126.4(4) . . ?
C16 N2 C3 120.6(4) . . ?
N1 C1 Cu 122.2(4) . . ?
N1 C1 N2 109.1(4) . . ?
N2 C1 Cu 128.3(4) . . ?
N1 C2 H2A 111.4 . . ?
N1 C2 H2B 111.4 . . ?
N1 C2 C3 101.8(4) . . ?
H2A C2 H2B 109.3 . . ?
C3 C2 H2A 111.4 . . ?
C3 C2 H2B 111.4 . . ?
N2 C3 C2 102.7(4) . . ?
N2 C3 H3A 111.2 . . ?
N2 C3 H3B 111.2 . . ?
C2 C3 H3A 111.2 . . ?
C2 C3 H3B 111.2 . . ?
H3A C3 H3B 109.1 . . ?
C5 C4 N1 119.0(5) . . ?
C9 C4 N1 118.5(5) . . ?
C9 C4 C5 122.4(5) . . ?
C4 C5 C10 121.4(5) . . ?
C6 C5 C4 117.7(5) . . ?
C6 C5 C10 120.8(5) . . ?
C5 C6 H6 119.6 . . ?
C7 C6 C5 120.8(6) . . ?
C7 C6 H6 119.6 . . ?
C6 C7 H7 119.7 . . ?
C6 C7 C8 120.6(6) . . ?
C8 C7 H7 119.7 . . ?
C7 C8 H8 119.5 . . ?
C9 C8 C7 121.0(6) . . ?
C9 C8 H8 119.5 . . ?
C4 C9 C13 122.6(5) . . ?
C8 C9 C4 117.1(6) . . ?
C8 C9 C13 120.3(5) . . ?
C5 C10 H10 108.0 . . ?
C5 C10 C12 111.9(5) . . ?
C11 C10 C5 111.9(5) . . ?
C11 C10 H10 108.0 . . ?
C11 C10 C12 108.9(6) . . ?
C12 C10 H10 108.0 . . ?
C10 C11 H11A 109.5 . . ?
C10 C11 H11B 109.5 . . ?
C10 C11 H11C 109.5 . . ?
H11A C11 H11B 109.5 . . ?
H11A C11 H11C 109.5 . . ?
H11B C11 H11C 109.5 . . ?
C10 C12 H12A 109.5 . . ?
C10 C12 H12B 109.5 . . ?
C10 C12 H12C 109.5 . . ?
H12A C12 H12B 109.5 . . ?
H12A C12 H12C 109.5 . . ?
H12B C12 H12C 109.5 . . ?
C9 C13 H13 107.8 . . ?
C14 C13 C9 112.2(5) . . ?
C14 C13 H13 107.8 . . ?
C14 C13 C15 110.4(6) . . ?
C15 C13 C9 110.6(6) . . ?
C15 C13 H13 107.8 . . ?
C13 C14 H14A 109.5 . . ?
C13 C14 H14B 109.5 . . ?
C13 C14 H14C 109.5 . . ?
H14A C14 H14B 109.5 . . ?
H14A C14 H14C 109.5 . . ?
H14B C14 H14C 109.5 . . ?
C13 C15 H15A 109.5 . . ?
C13 C15 H15B 109.5 . . ?
C13 C15 H15C 109.5 . . ?
H15A C15 H15B 109.5 . . ?
H15A C15 H15C 109.5 . . ?
H15B C15 H15C 109.5 . . ?
C17 C16 N2 119.3(5) . . ?
C21 C16 N2 118.7(5) . . ?
C21 C16 C17 122.0(5) . . ?
C16 C17 C22 121.9(5) . . ?
C18 C17 C16 117.5(5) . . ?
C18 C17 C22 120.6(5) . . ?
C17 C18 H18 119.2 . . ?
C17 C18 C19 121.6(6) . . ?
C19 C18 H18 119.2 . . ?
C18 C19 H19 120.2 . . ?
C20 C19 C18 119.6(6) . . ?
C20 C19 H19 120.2 . . ?
C19 C20 H20 119.3 . . ?
C19 C20 C21 121.3(6) . . ?
C21 C20 H20 119.3 . . ?
C16 C21 C20 117.9(5) . . ?
C16 C21 C25 122.6(5) . . ?
C20 C21 C25 119.4(5) . . ?
C17 C22 H22 108.0 . . ?
C17 C22 C23 110.2(5) . . ?
C17 C22 C24 111.7(6) . . ?
C23 C22 H22 108.0 . . ?
C24 C22 H22 108.0 . . ?
C24 C22 C23 110.9(6) . . ?
C22 C23 H23A 109.5 . . ?
C22 C23 H23B 109.5 . . ?
C22 C23 H23C 109.5 . . ?
H23A C23 H23B 109.5 . . ?
H23A C23 H23C 109.5 . . ?
H23B C23 H23C 109.5 . . ?
C22 C24 H24A 109.5 . . ?
C22 C24 H24B 109.5 . . ?
C22 C24 H24C 109.5 . . ?
H24A C24 H24B 109.5 . . ?
H24A C24 H24C 109.5 . . ?
H24B C24 H24C 109.5 . . ?
C21 C25 H25 107.9 . . ?
C26 C25 C21 110.0(5) . . ?
C26 C25 H25 107.9 . . ?
C27 C25 C21 111.8(5) . . ?
C27 C25 H25 107.9 . . ?
C27 C25 C26 111.1(6) . . ?
C25 C26 H26A 109.5 . . ?
C25 C26 H26B 109.5 . . ?
C25 C26 H26C 109.5 . . ?
H26A C26 H26B 109.5 . . ?
H26A C26 H26C 109.5 . . ?
H26B C26 H26C 109.5 . . ?
C25 C27 H27A 109.5 . . ?
C25 C27 H27B 109.5 . . ?
C25 C27 H27C 109.5 . . ?
H27A C27 H27B 109.5 . . ?
H27A C27 H27C 109.5 . . ?
H27B C27 H27C 109.5 . . ?
H2C O2 H2D 109.419(1) . . ?

loop_
_geom_bond_atom_site_label_1
_geom_bond_atom_site_label_2
_geom_bond_distance
_geom_bond_site_symmetry_2
_geom_bond_publ_flag
Sb F1 1.841(5) . ?
Sb F2 1.882(4) . ?
Sb F3 1.855(4) . ?
Sb F4 1.893(5) . ?
Sb F5 1.869(4) . ?
Sb F6 1.846(5) . ?
Cu O1 1.902(4) . ?
Cu C1 1.876(5) . ?
O1 H1A 0.9086 . ?
O1 H1B 0.9080 . ?
N1 C1 1.331(7) . ?
N1 C2 1.478(6) . ?
N1 C4 1.443(7) . ?
N2 C1 1.335(7) . ?
N2 C3 1.471(6) . ?
N2 C16 1.433(7) . ?
C2 H2A 0.9900 . ?
C2 H2B 0.9900 . ?
C2 C3 1.545(8) . ?
C3 H3A 0.9900 . ?
C3 H3B 0.9900 . ?
C4 C5 1.408(8) . ?
C4 C9 1.402(7) . ?
C5 C6 1.389(8) . ?
C5 C10 1.532(8) . ?
C6 H6 0.9500 . ?
C6 C7 1.374(10) . ?
C7 H7 0.9500 . ?
C7 C8 1.394(10) . ?
C8 H8 0.9500 . ?
C8 C9 1.392(8) . ?
C9 C13 1.525(8) . ?
C10 H10 1.0000 . ?
C10 C11 1.512(9) . ?
C10 C12 1.533(9) . ?
C11 H11A 0.9800 . ?
C11 H11B 0.9800 . ?
C11 H11C 0.9800 . ?
C12 H12A 0.9800 . ?
C12 H12B 0.9800 . ?
C12 H12C 0.9800 . ?
C13 H13 1.0000 . ?
C13 C14 1.512(9) . ?
C13 C15 1.513(9) . ?
C14 H14A 0.9800 . ?
C14 H14B 0.9800 . ?
C14 H14C 0.9800 . ?
C15 H15A 0.9800 . ?
C15 H15B 0.9800 . ?
C15 H15C 0.9800 . ?
C16 C17 1.413(8) . ?
C16 C21 1.394(8) . ?
C17 C18 1.383(9) . ?
C17 C22 1.505(8) . ?
C18 H18 0.9500 . ?
C18 C19 1.389(9) . ?
C19 H19 0.9500 . ?
C19 C20 1.378(10) . ?
C20 H20 0.9500 . ?
C20 C21 1.394(8) . ?
C21 C25 1.529(8) . ?
C22 H22 1.0000 . ?
C22 C23 1.540(9) . ?
C22 C24 1.526(10) . ?
C23 H23A 0.9800 . ?
C23 H23B 0.9800 . ?
C23 H23C 0.9800 . ?
C24 H24A 0.9800 . ?
C24 H24B 0.9800 . ?
C24 H24C 0.9800 . ?
C25 H25 1.0000 . ?
C25 C26 1.528(9) . ?
C25 C27 1.508(8) . ?
C26 H26A 0.9800 . ?
C26 H26B 0.9800 . ?
C26 H26C 0.9800 . ?
C27 H27A 0.9800 . ?
C27 H27B 0.9800 . ?
C27 H27C 0.9800 . ?
O2 H2C 0.87138(2) . ?
O2 H2D 0.87030(4) . ?
